data_7037781
loop_
_publ_author_name
'Fern\'andez-Rodr\'iguez, Mar\'ia-Jos\'e'
'Mart\'inez-Viviente, Elo\'isa'
'Vicente, Jos\'e'
'Jones, Peter G.'

_publ_section_title
;
 Reactivity towards nitriles, cyanamides, and carbodiimides of palladium
 complexes derived from benzyl alcohol. Synthesis of a mixed Pd2Ag
 complex.
;
_journal_issue 2
_journal_name_full 'Dalton transactions (Cambridge, England : 2003)'
_journal_page_first 820
_journal_page_last 830
_journal_paper_doi 10.1039/c5dt03597j
_journal_volume 45
_journal_year 2015
_chemical_formula_sum 'C69.5 H63.5 Ag Cl7.5 F3 N8 O5.5 Pd2 S'
_chemical_formula_weight 1774.39
_chemical_name_systematic
;
  ?
;
_space_group_IT_number 2
_symmetry_cell_setting triclinic
_symmetry_space_group_name_Hall '-P 1'
_symmetry_space_group_name_H-M 'P -1'
_atom_sites_solution_hydrogens geom
_atom_sites_solution_primary direct
_atom_sites_solution_secondary difmap
_audit_creation_method SHELXL-97
_audit_update_record
;
2015-09-14 deposited with the CCDC.
2015-12-03 downloaded from the CCDC.
;
_cell_angle_alpha 84.739(5)
_cell_angle_beta 86.381(5)
_cell_angle_gamma 79.154(5)
_cell_formula_units_Z 4
_cell_length_a 12.8921(7)
_cell_length_b 17.7080(10)
_cell_length_c 33.077(2)
_cell_measurement_reflns_used 27511
_cell_measurement_temperature 103(2)
_cell_measurement_theta_max 75.7679
_cell_measurement_theta_min 3.4918
_cell_volume 7377.0(7)
_computing_cell_refinement
;
CrysAlisPro, Oxford Diffraction Ltd.,
Version 1.171.33.40 (release 27-04-2009 CrysAlis171 .NET)
(compiled Apr 27 2009,10:20:11)
;
_computing_data_collection
;
CrysAlisPro, Oxford Diffraction Ltd.,
Version 1.171.33.40 (release 27-04-2009 CrysAlis171 .NET)
(compiled Apr 27 2009,10:20:11)
;
_computing_data_reduction
;
CrysAlisPro, Oxford Diffraction Ltd.,
Version 1.171.33.40 (release 27-04-2009 CrysAlis171 .NET)
(compiled Apr 27 2009,10:20:11)
;
_computing_molecular_graphics 'Siemens XP'
_computing_publication_material SHELXL-97
_computing_structure_refinement 'SHELXL-97 (Sheldrick, 1997)'
_computing_structure_solution 'SHELXS-97 (Sheldrick, 1990)'
_diffrn_ambient_temperature 103(2)
_diffrn_detector_area_resol_mean 10.3543
_diffrn_measured_fraction_theta_full 0.999
_diffrn_measured_fraction_theta_max 0.987
_diffrn_measurement_device_type 'Xcalibur, Atlas, Nova'
_diffrn_measurement_method \w-scan
_diffrn_radiation_monochromator mirror
_diffrn_radiation_source 'Nova (Cu) X-ray Source'
_diffrn_radiation_type CuK\a
_diffrn_radiation_wavelength 1.54184
_diffrn_reflns_av_R_equivalents 0.0837
_diffrn_reflns_av_sigmaI/netI 0.0694
_diffrn_reflns_limit_h_max 16
_diffrn_reflns_limit_h_min -16
_diffrn_reflns_limit_k_max 22
_diffrn_reflns_limit_k_min -19
_diffrn_reflns_limit_l_max 41
_diffrn_reflns_limit_l_min -41
_diffrn_reflns_number 135416
_diffrn_reflns_theta_full 72.50
_diffrn_reflns_theta_max 76.49
_diffrn_reflns_theta_min 3.49
_exptl_absorpt_coefficient_mu 9.284
_exptl_absorpt_correction_T_max 1.00000
_exptl_absorpt_correction_T_min 0.88379
_exptl_absorpt_correction_type multi-scan
_exptl_absorpt_process_details
;
CrysAlisPro, Oxford Diffraction Ltd.,
Version 1.171.33.40 (release 27-04-2009 CrysAlis171 .NET)
(compiled Apr 27 2009,10:20:11)
;
_exptl_crystal_colour yellow
_exptl_crystal_density_diffrn 1.598
_exptl_crystal_density_meas ?
_exptl_crystal_density_method 'not measured'
_exptl_crystal_description block
_exptl_crystal_F_000 3560
_exptl_crystal_size_max 0.10
_exptl_crystal_size_mid 0.08
_exptl_crystal_size_min 0.05
_refine_diff_density_max 2.639
_refine_diff_density_min -1.586
_refine_diff_density_rms 0.138
_refine_ls_extinction_method none
_refine_ls_goodness_of_fit_ref 1.056
_refine_ls_hydrogen_treatment 'rigid methyls, others riding'
_refine_ls_matrix_type fullcycle
_refine_ls_number_parameters 1836
_refine_ls_number_reflns 30575
_refine_ls_number_restraints 943
_refine_ls_restrained_S_all 1.055
_refine_ls_R_factor_all 0.0965
_refine_ls_R_factor_gt 0.0652
_refine_ls_shift/su_max 0.054
_refine_ls_shift/su_mean 0.000
_refine_ls_structure_factor_coef Fsqd
_refine_ls_weighting_details 'calc w=1/[\s^2^(Fo^2^)+(0.1077P)^2^] where P=(Fo^2^+2Fc^2^)/3'
_refine_ls_weighting_scheme calc
_refine_ls_wR_factor_gt 0.1679
_refine_ls_wR_factor_ref 0.1841
_reflns_number_gt 21160
_reflns_number_total 30575
_reflns_threshold_expression >2sigma(I)
_cod_data_source_file c5dt03597j2.cif
_cod_data_source_block nokey
_cod_depositor_comments
;
The following automatic conversions were performed:

'_exptl_crystal_density_meas' value 'not measured' was changed to '?'
- the value is perceived as not measured.

Automatic conversion script
Id: cif_fix_values 4268 2015-11-12 08:31:59Z antanas 
;
_cod_original_cell_volume 7376.9(7)
_cod_database_code 7037781

loop_
_symmetry_equiv_pos_as_xyz
'x, y, z'
'-x, -y, -z'

loop_
_atom_site_label
_atom_site_type_symbol
_atom_site_fract_x
_atom_site_fract_y
_atom_site_fract_z
_atom_site_U_iso_or_equiv
_atom_site_adp_type
_atom_site_occupancy
_atom_site_symmetry_multiplicity
_atom_site_calc_flag
_atom_site_refinement_flags
_atom_site_disorder_assembly
_atom_site_disorder_group
Ag1 Ag 0.70892(4) 0.75723(2) 0.259278(15) 0.03466(10) Uani 1 1 d . . .
Pd1 Pd 0.88436(4) 0.70718(2) 0.127920(14) 0.03129(10) Uani 1 1 d . . .
Pd2 Pd 0.40558(4) 0.84565(3) 0.363227(15) 0.03741(11) Uani 1 1 d . . .
O1 O 0.7873(4) 0.5822(2) 0.17676(14) 0.0326(9) Uani 1 1 d U . .
O2 O 0.5013(4) 0.9447(3) 0.31008(17) 0.0444(12) Uani 1 1 d U . .
N1 N 0.8763(4) 0.6743(3) 0.18875(16) 0.0302(10) Uani 1 1 d U . .
N2 N 0.7392(4) 0.6476(3) 0.23499(16) 0.0310(10) Uani 1 1 d U . .
N3 N 0.5576(5) 0.8247(3) 0.33860(19) 0.0410(13) Uani 1 1 d U . .
N4 N 0.6457(5) 0.8683(3) 0.27852(19) 0.0376(12) Uani 1 1 d U . .
C1 C 0.7253(5) 0.7336(4) 0.1296(2) 0.0357(13) Uani 1 1 d U . .
C2 C 0.6540(5) 0.6842(4) 0.1431(2) 0.0366(13) Uani 1 1 d U . .
C3 C 0.5456(6) 0.7128(5) 0.1440(2) 0.0482(16) Uani 1 1 d U . .
H3 H 0.4978 0.6796 0.1535 0.058 Uiso 1 1 calc R . .
C4 C 0.5068(6) 0.7888(5) 0.1313(3) 0.0498(17) Uani 1 1 d U . .
H4 H 0.4326 0.8071 0.1316 0.060 Uiso 1 1 calc R . .
C5 C 0.5746(7) 0.8378(4) 0.1184(3) 0.0510(18) Uani 1 1 d U . .
H5 H 0.5474 0.8899 0.1094 0.061 Uiso 1 1 calc R . .
C6 C 0.6835(6) 0.8113(4) 0.1183(2) 0.0429(15) Uani 1 1 d U . .
H6 H 0.7302 0.8463 0.1106 0.052 Uiso 1 1 calc R . .
C7 C 0.7990(5) 0.6360(3) 0.20247(19) 0.0303(12) Uani 1 1 d U . .
C8 C 0.6878(5) 0.5999(4) 0.15739(19) 0.0349(13) Uani 1 1 d U . .
H8A H 0.6324 0.5843 0.1767 0.042 Uiso 1 1 calc R . .
H8B H 0.6926 0.5689 0.1337 0.042 Uiso 1 1 calc R . .
C11 C 0.9096(5) 0.7234(3) 0.21503(19) 0.0334(12) Uani 1 1 d DU . .
C12 C 0.9633(5) 0.6929(4) 0.2493(2) 0.0421(15) Uani 1 1 d DU . .
H12 H 0.9777 0.6386 0.2554 0.050 Uiso 1 1 calc R . .
C13 C 0.9970(6) 0.7410(4) 0.2753(2) 0.0427(15) Uani 1 1 d DU . .
H13 H 1.0345 0.7189 0.2986 0.051 Uiso 1 1 calc R . .
C14 C 0.9756(6) 0.8214(4) 0.2670(2) 0.0455(16) Uani 1 1 d DU . .
C15 C 0.9215(6) 0.8513(4) 0.2325(2) 0.0438(16) Uani 1 1 d DU . .
H15 H 0.9056 0.9057 0.2266 0.053 Uiso 1 1 calc R . .
C16 C 0.8897(5) 0.8031(3) 0.2061(2) 0.0344(13) Uani 1 1 d DU . .
H16 H 0.8547 0.8248 0.1822 0.041 Uiso 1 1 calc R . .
C17 C 1.0080(8) 0.8735(5) 0.2952(3) 0.062(2) Uani 1 1 d U . .
H17A H 1.0526 0.9066 0.2801 0.093 Uiso 1 1 calc R . .
H17B H 1.0477 0.8424 0.3172 0.093 Uiso 1 1 calc R . .
H17C H 0.9448 0.9057 0.3068 0.093 Uiso 1 1 calc R . .
C21 C 0.6713(5) 0.5968(3) 0.25126(19) 0.0310(12) Uani 1 1 d DU . .
C22 C 0.7101(5) 0.5199(3) 0.2649(2) 0.0362(13) Uani 1 1 d DU . .
H22 H 0.7828 0.4984 0.2606 0.043 Uiso 1 1 calc R . .
C23 C 0.6416(5) 0.4754(3) 0.2848(2) 0.0388(14) Uani 1 1 d DU . .
H23 H 0.6687 0.4232 0.2934 0.047 Uiso 1 1 calc R . .
C24 C 0.5358(5) 0.5039(3) 0.2924(2) 0.0372(14) Uani 1 1 d DU . .
C25 C 0.4962(5) 0.5800(3) 0.2774(2) 0.0379(14) Uani 1 1 d DU . .
H25 H 0.4229 0.6003 0.2811 0.045 Uiso 1 1 calc R . .
C26 C 0.5628(5) 0.6261(3) 0.2571(2) 0.0361(13) Uani 1 1 d DU . .
H26 H 0.5347 0.6775 0.2472 0.043 Uiso 1 1 calc R . .
C27 C 0.4647(6) 0.4567(4) 0.3167(3) 0.0486(17) Uani 1 1 d U . .
H27A H 0.4983 0.4021 0.3180 0.073 Uiso 1 1 calc R . .
H27B H 0.3971 0.4634 0.3036 0.073 Uiso 1 1 calc R . .
H27C H 0.4524 0.4737 0.3442 0.073 Uiso 1 1 calc R . .
C31 C 0.3594(5) 0.8347(4) 0.30752(19) 0.0351(13) Uani 1 1 d U . .
C32 C 0.3831(6) 0.8833(4) 0.2735(2) 0.0394(14) Uani 1 1 d U . .
C33 C 0.3639(6) 0.8657(4) 0.2346(2) 0.0405(14) Uani 1 1 d U . .
H33 H 0.3841 0.8966 0.2115 0.049 Uiso 1 1 calc R . .
C34 C 0.3157(6) 0.8038(4) 0.2292(2) 0.0448(16) Uani 1 1 d U . .
H34 H 0.3026 0.7923 0.2027 0.054 Uiso 1 1 calc R . .
C35 C 0.2870(6) 0.7590(4) 0.2631(2) 0.0455(16) Uani 1 1 d U . .
H35 H 0.2506 0.7182 0.2599 0.055 Uiso 1 1 calc R . .
C36 C 0.3104(6) 0.7727(4) 0.3015(2) 0.0416(15) Uani 1 1 d U . .
H36 H 0.2930 0.7397 0.3242 0.050 Uiso 1 1 calc R . .
C37 C 0.5741(5) 0.8762(4) 0.3085(2) 0.0370(13) Uani 1 1 d U . .
C38 C 0.4259(6) 0.9545(4) 0.2782(2) 0.0426(15) Uani 1 1 d U . .
H38A H 0.4609 0.9702 0.2521 0.051 Uiso 1 1 calc R . .
H38B H 0.3664 0.9967 0.2844 0.051 Uiso 1 1 calc R . .
C41 C 0.6274(5) 0.7532(4) 0.3450(2) 0.0443(16) Uani 1 1 d DU . .
C42 C 0.7366(6) 0.7479(5) 0.3441(2) 0.0495(17) Uani 1 1 d DU . .
H42 H 0.7663 0.7932 0.3390 0.059 Uiso 1 1 calc R . .
C43 C 0.8027(6) 0.6761(5) 0.3505(2) 0.0577(19) Uani 1 1 d DU . .
H43 H 0.8771 0.6735 0.3501 0.069 Uiso 1 1 calc R . .
C44 C 0.7623(6) 0.6090(5) 0.3576(3) 0.060(2) Uani 1 1 d DU . .
C45 C 0.6531(7) 0.6151(4) 0.3591(3) 0.0552(19) Uani 1 1 d DU . .
H45 H 0.6236 0.5698 0.3646 0.066 Uiso 1 1 calc R . .
C46 C 0.5859(6) 0.6857(4) 0.3527(2) 0.0464(16) Uani 1 1 d DU . .
H46 H 0.5115 0.6881 0.3536 0.056 Uiso 1 1 calc R . .
C47 C 0.8339(9) 0.5308(6) 0.3631(4) 0.083(3) Uani 1 1 d U . .
H47A H 0.8641 0.5150 0.3365 0.124 Uiso 1 1 calc R . .
H47B H 0.7928 0.4927 0.3756 0.124 Uiso 1 1 calc R . .
H47C H 0.8910 0.5339 0.3807 0.124 Uiso 1 1 calc R . .
C51 C 0.6589(5) 0.9328(3) 0.2514(2) 0.0415(14) Uani 1 1 d DU . .
C52 C 0.6788(6) 1.0009(4) 0.2652(3) 0.056(2) Uani 1 1 d DU . .
H52 H 0.6832 1.0046 0.2935 0.068 Uiso 1 1 calc R . .
C53 C 0.6922(6) 1.0624(4) 0.2382(4) 0.068(2) Uani 1 1 d DU . .
H53 H 0.7058 1.1081 0.2481 0.081 Uiso 1 1 calc R . .
C54 C 0.6861(6) 1.0590(4) 0.1973(3) 0.065(2) Uani 1 1 d DU . .
C55 C 0.6678(6) 0.9912(4) 0.1825(3) 0.0551(19) Uani 1 1 d DU . .
H55 H 0.6650 0.9879 0.1541 0.066 Uiso 1 1 calc R . .
C56 C 0.6539(6) 0.9291(4) 0.2095(2) 0.0448(15) Uani 1 1 d DU . .
H56 H 0.6407 0.8834 0.1994 0.054 Uiso 1 1 calc R . .
C57 C 0.6999(8) 1.1274(5) 0.1675(5) 0.092(4) Uani 1 1 d U . .
H57A H 0.6390 1.1692 0.1706 0.138 Uiso 1 1 calc R . .
H57B H 0.7050 1.1117 0.1397 0.138 Uiso 1 1 calc R . .
H57C H 0.7646 1.1454 0.1730 0.138 Uiso 1 1 calc R . .
N61 N 1.0511(4) 0.6928(3) 0.12255(19) 0.0363(11) Uani 1 1 d U . .
C62 C 1.0899(6) 0.7259(4) 0.0877(2) 0.0403(14) Uani 1 1 d U . .
C63 C 1.1965(7) 0.7275(4) 0.0813(3) 0.0503(17) Uani 1 1 d U . .
H63 H 1.2225 0.7523 0.0571 0.060 Uiso 1 1 calc R . .
C64 C 1.2636(7) 0.6926(4) 0.1107(3) 0.0544(19) Uani 1 1 d U . .
H64 H 1.3373 0.6924 0.1066 0.065 Uiso 1 1 calc R . .
C65 C 1.2261(6) 0.6574(4) 0.1465(3) 0.0480(16) Uani 1 1 d U . .
H65 H 1.2730 0.6336 0.1669 0.058 Uiso 1 1 calc R . .
C66 C 1.1175(5) 0.6581(4) 0.1517(2) 0.0406(14) Uani 1 1 d U . .
H66 H 1.0901 0.6340 0.1758 0.049 Uiso 1 1 calc R . .
N71 N 0.9082(5) 0.7495(3) 0.06829(17) 0.0387(12) Uani 1 1 d U . .
C72 C 1.0106(6) 0.7559(3) 0.0569(2) 0.0410(14) Uani 1 1 d U . .
C73 C 1.0353(7) 0.7858(4) 0.0193(3) 0.0533(18) Uani 1 1 d U . .
H73 H 1.1066 0.7901 0.0120 0.064 Uiso 1 1 calc R . .
C74 C 0.9579(8) 0.8106(4) -0.0091(3) 0.059(2) Uani 1 1 d U . .
H74 H 0.9757 0.8321 -0.0354 0.070 Uiso 1 1 calc R . .
C75 C 0.8550(8) 0.8032(4) 0.0018(3) 0.0547(19) Uani 1 1 d U . .
H75 H 0.8004 0.8186 -0.0169 0.066 Uiso 1 1 calc R . .
C76 C 0.8341(7) 0.7724(4) 0.0410(2) 0.0449(16) Uani 1 1 d U . .
H76 H 0.7634 0.7673 0.0488 0.054 Uiso 1 1 calc R . .
N81 N 0.4436(5) 0.8424(3) 0.42478(18) 0.0402(13) Uani 1 1 d U . .
C82 C 0.3586(5) 0.8645(4) 0.4500(2) 0.0360(13) Uani 1 1 d U . .
C83 C 0.3669(6) 0.8591(4) 0.4916(2) 0.0430(15) Uani 1 1 d U . .
H83 H 0.3069 0.8760 0.5088 0.052 Uiso 1 1 calc R . .
C84 C 0.4635(6) 0.8288(4) 0.5078(2) 0.0466(16) Uani 1 1 d U . .
H84 H 0.4703 0.8245 0.5364 0.056 Uiso 1 1 calc R . .
C85 C 0.5497(7) 0.8050(5) 0.4824(2) 0.0517(19) Uani 1 1 d U . .
H85 H 0.6165 0.7833 0.4931 0.062 Uiso 1 1 calc R . .
C86 C 0.5366(6) 0.8134(5) 0.4409(2) 0.0510(19) Uani 1 1 d U . .
H86 H 0.5961 0.7980 0.4232 0.061 Uiso 1 1 calc R . .
N91 N 0.2601(4) 0.8875(3) 0.38893(18) 0.0343(11) Uani 1 1 d U . .
C92 C 0.2576(5) 0.8952(3) 0.4291(2) 0.0340(13) Uani 1 1 d U . .
C93 C 0.1690(5) 0.9321(4) 0.4488(2) 0.0372(13) Uani 1 1 d U . .
H93 H 0.1687 0.9371 0.4772 0.045 Uiso 1 1 calc R . .
C94 C 0.0792(6) 0.9623(4) 0.4275(2) 0.0428(15) Uani 1 1 d U . .
H94 H 0.0162 0.9866 0.4409 0.051 Uiso 1 1 calc R . .
C95 C 0.0840(6) 0.9560(4) 0.3860(2) 0.0401(14) Uani 1 1 d U . .
H95 H 0.0243 0.9771 0.3704 0.048 Uiso 1 1 calc R . .
C96 C 0.1757(6) 0.9191(4) 0.3674(2) 0.0391(14) Uani 1 1 d U . .
H96 H 0.1794 0.9159 0.3388 0.047 Uiso 1 1 calc R . .
Ag1' Ag 0.84093(4) 0.76427(2) 0.795483(16) 0.03572(10) Uani 1 1 d U . .
Pd1' Pd 0.87306(4) 0.85381(2) 0.650196(15) 0.03350(10) Uani 1 1 d U . .
Pd2' Pd 0.94706(4) 0.63063(2) 0.930320(14) 0.03039(9) Uani 1 1 d U . .
O1' O 0.9157(4) 0.9466(2) 0.71259(15) 0.0371(10) Uani 1 1 d U . .
O2' O 0.9072(3) 0.5461(2) 0.86346(13) 0.0310(9) Uani 1 1 d U . .
N1' N 0.8016(4) 0.8666(3) 0.70714(18) 0.0358(11) Uani 1 1 d U . .
N2' N 0.8635(4) 0.8773(3) 0.77145(18) 0.0347(11) Uani 1 1 d U . .
N3' N 0.8423(4) 0.6630(3) 0.88468(17) 0.0334(11) Uani 1 1 d U . .
N4' N 0.8413(4) 0.6455(3) 0.81558(16) 0.0296(10) Uani 1 1 d U . .
C1' C 1.0033(5) 0.7994(3) 0.6786(2) 0.0355(13) Uani 1 1 d U . .
C2' C 1.0548(5) 0.8321(3) 0.7061(2) 0.0357(13) Uani 1 1 d U . .
C3' C 1.1361(5) 0.7861(4) 0.7282(2) 0.0401(14) Uani 1 1 d U . .
H3' H 1.1693 0.8083 0.7478 0.048 Uiso 1 1 calc R . .
C4' C 1.1691(6) 0.7082(4) 0.7218(2) 0.0452(16) Uani 1 1 d U . .
H4' H 1.2242 0.6774 0.7370 0.054 Uiso 1 1 calc R . .
C5' C 1.1207(6) 0.6764(4) 0.6933(2) 0.0406(14) Uani 1 1 d U . .
H5' H 1.1449 0.6241 0.6878 0.049 Uiso 1 1 calc R . .
C6' C 1.0365(5) 0.7206(4) 0.6725(2) 0.0359(13) Uani 1 1 d U . .
H6' H 1.0011 0.6975 0.6539 0.043 Uiso 1 1 calc R . .
C7' C 0.8575(5) 0.8950(3) 0.7324(2) 0.0340(12) Uani 1 1 d U . .
C8' C 1.0287(6) 0.9163(4) 0.7131(2) 0.0400(15) Uani 1 1 d U . .
H8'1 H 1.0547 0.9239 0.7397 0.048 Uiso 1 1 calc R . .
H8'2 H 1.0658 0.9456 0.6918 0.048 Uiso 1 1 calc R . .
C11' C 0.7276(5) 0.8199(3) 0.7228(2) 0.0348(13) Uani 1 1 d DU . .
C12' C 0.6488(5) 0.8437(4) 0.7521(2) 0.0454(17) Uani 1 1 d DU . .
H12' H 0.6437 0.8927 0.7623 0.054 Uiso 1 1 calc R . .
C13' C 0.5782(6) 0.7970(4) 0.7664(3) 0.0502(18) Uani 1 1 d DU . .
H13' H 0.5240 0.8150 0.7859 0.060 Uiso 1 1 calc R . .
C14' C 0.5842(6) 0.7241(4) 0.7529(3) 0.0491(17) Uani 1 1 d DU . .
C15' C 0.6606(5) 0.7012(4) 0.7231(2) 0.0423(15) Uani 1 1 d DU . .
H15' H 0.6646 0.6524 0.7127 0.051 Uiso 1 1 calc R . .
C16' C 0.7314(5) 0.7478(3) 0.7080(2) 0.0390(14) Uani 1 1 d DU . .
H16' H 0.7831 0.7307 0.6875 0.047 Uiso 1 1 calc R . .
C17' C 0.5053(7) 0.6727(5) 0.7696(3) 0.064(2) Uani 1 1 d U . .
H17D H 0.4367 0.6922 0.7577 0.096 Uiso 1 1 calc R . .
H17E H 0.4974 0.6735 0.7992 0.096 Uiso 1 1 calc R . .
H17F H 0.5315 0.6198 0.7625 0.096 Uiso 1 1 calc R . .
C21' C 0.9063(5) 0.9236(3) 0.7966(2) 0.0360(13) Uani 1 1 d DU . .
C22' C 0.8693(6) 1.0029(4) 0.7957(2) 0.0438(16) Uani 1 1 d DU . .
H22' H 0.8180 1.0271 0.7770 0.053 Uiso 1 1 calc R . .
C23' C 0.9070(7) 1.0467(4) 0.8222(3) 0.055(2) Uani 1 1 d DU . .
H23' H 0.8808 1.1007 0.8211 0.066 Uiso 1 1 calc R . .
C24' C 0.9817(7) 1.0142(4) 0.8501(3) 0.057(2) Uani 1 1 d DU . .
C25' C 1.0197(6) 0.9353(5) 0.8503(2) 0.0494(16) Uani 1 1 d DU . .
H25' H 1.0721 0.9116 0.8688 0.059 Uiso 1 1 calc R . .
C26' C 0.9824(6) 0.8902(4) 0.8242(2) 0.0411(14) Uani 1 1 d DU . .
H26' H 1.0091 0.8363 0.8252 0.049 Uiso 1 1 calc R . .
C27' C 1.0234(10) 1.0631(7) 0.8782(3) 0.077(3) Uani 1 1 d U . .
H27D H 1.1004 1.0569 0.8740 0.116 Uiso 1 1 calc R . .
H27E H 1.0056 1.0466 0.9065 0.116 Uiso 1 1 calc R . .
H27F H 0.9913 1.1174 0.8723 0.116 Uiso 1 1 calc R . .
C31' C 1.0616(5) 0.6358(3) 0.8867(2) 0.0312(12) Uani 1 1 d U . .
C32' C 1.0788(5) 0.5906(3) 0.8537(2) 0.0314(12) Uani 1 1 d U . .
C33' C 1.1596(5) 0.6015(4) 0.8249(2) 0.0380(14) Uani 1 1 d U . .
H33' H 1.1700 0.5720 0.8020 0.046 Uiso 1 1 calc R . .
C34' C 1.2248(6) 0.6535(4) 0.8287(2) 0.0456(16) Uani 1 1 d U . .
H34' H 1.2812 0.6583 0.8093 0.055 Uiso 1 1 calc R . .
C35' C 1.2066(6) 0.6987(4) 0.8615(2) 0.0446(16) Uani 1 1 d U . .
H35' H 1.2500 0.7355 0.8644 0.054 Uiso 1 1 calc R . .
C36' C 1.1265(5) 0.6904(3) 0.8897(2) 0.0361(13) Uani 1 1 d U . .
H36' H 1.1144 0.7222 0.9117 0.043 Uiso 1 1 calc R . .
C37' C 0.8595(5) 0.6208(3) 0.8532(2) 0.0296(11) Uani 1 1 d U . .
C38' C 1.0153(5) 0.5293(3) 0.8474(2) 0.0319(12) Uani 1 1 d U . .
H38C H 1.0150 0.5235 0.8180 0.038 Uiso 1 1 calc R . .
H38D H 1.0505 0.4794 0.8606 0.038 Uiso 1 1 calc R . .
C41' C 0.7853(5) 0.7405(4) 0.8812(2) 0.0382(14) Uani 1 1 d DU . .
C42' C 0.6850(6) 0.7583(5) 0.8678(3) 0.084(4) Uani 1 1 d DU . .
H42' H 0.6517 0.7186 0.8600 0.101 Uiso 1 1 calc R . .
C43' C 0.6313(8) 0.8347(6) 0.8654(4) 0.103(5) Uani 1 1 d DU . .
H43' H 0.5622 0.8463 0.8552 0.124 Uiso 1 1 calc R . .
C44' C 0.6749(7) 0.8936(5) 0.8771(3) 0.061(2) Uani 1 1 d DU . .
C45' C 0.7750(6) 0.8741(4) 0.8903(2) 0.0480(17) Uani 1 1 d DU . .
H45' H 0.8079 0.9134 0.8987 0.058 Uiso 1 1 calc R . .
C46' C 0.8307(5) 0.7987(3) 0.8920(2) 0.0372(14) Uani 1 1 d DU . .
H46' H 0.9012 0.7877 0.9006 0.045 Uiso 1 1 calc R . .
C47' C 0.6133(10) 0.9755(6) 0.8750(4) 0.086(4) Uani 1 1 d U . .
H47D H 0.5815 0.9872 0.9020 0.129 Uiso 1 1 calc R . .
H47E H 0.5575 0.9810 0.8556 0.129 Uiso 1 1 calc R . .
H47F H 0.6611 1.0114 0.8661 0.129 Uiso 1 1 calc R . .
C51' C 0.8459(5) 0.5928(3) 0.78529(18) 0.0294(11) Uani 1 1 d DU . .
C52' C 0.7846(5) 0.5352(3) 0.7891(2) 0.0377(14) Uani 1 1 d DU . .
H52' H 0.7421 0.5285 0.8132 0.045 Uiso 1 1 calc R . .
C53' C 0.7852(6) 0.4876(4) 0.7580(2) 0.0395(14) Uani 1 1 d DU . .
H53' H 0.7434 0.4484 0.7611 0.047 Uiso 1 1 calc R . .
C54' C 0.8461(6) 0.4964(4) 0.7223(2) 0.0406(14) Uani 1 1 d DU . .
C55' C 0.9082(6) 0.5537(4) 0.7189(2) 0.0392(14) Uani 1 1 d DU . .
H55' H 0.9513 0.5603 0.6949 0.047 Uiso 1 1 calc R . .
C56' C 0.9076(5) 0.6006(4) 0.7500(2) 0.0356(13) Uani 1 1 d DU . .
H56' H 0.9504 0.6391 0.7471 0.043 Uiso 1 1 calc R . .
C57' C 0.8447(7) 0.4455(4) 0.6874(2) 0.0499(18) Uani 1 1 d U . .
H57D H 0.8049 0.4045 0.6964 0.075 Uiso 1 1 calc R . .
H57E H 0.9173 0.4225 0.6793 0.075 Uiso 1 1 calc R . .
H57F H 0.8109 0.4770 0.6642 0.075 Uiso 1 1 calc R . .
N61' N 0.7378(5) 0.9000(3) 0.6165(2) 0.0401(12) Uani 1 1 d U . .
C62' C 0.7560(6) 0.8960(4) 0.5756(2) 0.0441(15) Uani 1 1 d U . .
C63' C 0.6427(6) 0.9306(4) 0.6310(3) 0.0434(16) Uani 1 1 d U . .
H63' H 0.6311 0.9330 0.6595 0.052 Uiso 1 1 calc R . .
C64' C 0.5598(6) 0.9591(4) 0.6061(3) 0.0502(18) Uani 1 1 d U . .
H64' H 0.4922 0.9808 0.6173 0.060 Uiso 1 1 calc R . .
C65' C 0.5768(7) 0.9552(4) 0.5656(3) 0.0540(19) Uani 1 1 d U . .
H65' H 0.5207 0.9749 0.5481 0.065 Uiso 1 1 calc R . .
C66' C 0.6748(7) 0.9231(5) 0.5494(3) 0.0524(18) Uani 1 1 d U . .
H66' H 0.6864 0.9196 0.5209 0.063 Uiso 1 1 calc R . .
N71' N 0.9366(5) 0.8436(3) 0.59221(19) 0.0395(12) Uani 1 1 d U . .
C72' C 0.8650(6) 0.8646(4) 0.5626(2) 0.0432(14) Uani 1 1 d U . .
C73' C 0.8985(8) 0.8571(4) 0.5220(3) 0.0541(18) Uani 1 1 d U . .
H73' H 0.8489 0.8704 0.5013 0.065 Uiso 1 1 calc R . .
C74' C 1.0027(8) 0.8305(5) 0.5120(3) 0.061(2) Uani 1 1 d U . .
H74' H 1.0254 0.8256 0.4843 0.073 Uiso 1 1 calc R . .
C75' C 1.0748(8) 0.8110(5) 0.5419(3) 0.0563(19) Uani 1 1 d U . .
H75' H 1.1474 0.7921 0.5355 0.068 Uiso 1 1 calc R . .
C76' C 1.0385(6) 0.8195(4) 0.5812(2) 0.0424(15) Uani 1 1 d U . .
H76' H 1.0882 0.8078 0.6019 0.051 Uiso 1 1 calc R . .
N81' N 0.8341(5) 0.6244(4) 0.97883(18) 0.0421(13) Uani 1 1 d U . .
C82' C 0.8760(6) 0.5979(4) 1.0152(2) 0.0399(14) Uani 1 1 d U . .
C83' C 0.8096(6) 0.5861(5) 1.0494(2) 0.0490(18) Uani 1 1 d U . .
H83' H 0.8386 0.5661 1.0748 0.059 Uiso 1 1 calc R . .
C84' C 0.7016(7) 0.6038(6) 1.0458(3) 0.065(2) Uani 1 1 d U . .
H84' H 0.6559 0.5971 1.0691 0.078 Uiso 1 1 calc R . .
C85' C 0.6597(7) 0.6308(7) 1.0094(3) 0.074(3) Uani 1 1 d U . .
H85' H 0.5854 0.6433 1.0068 0.089 Uiso 1 1 calc R . .
C86' C 0.7301(6) 0.6396(6) 0.9758(2) 0.059(2) Uani 1 1 d U . .
H86' H 0.7021 0.6571 0.9500 0.071 Uiso 1 1 calc R . .
N91' N 1.0435(5) 0.6005(3) 0.97893(16) 0.0333(10) Uani 1 1 d U . .
C92' C 0.9917(5) 0.5858(3) 1.0152(2) 0.0334(12) Uani 1 1 d U . .
C93' C 1.0468(6) 0.5626(4) 1.0500(2) 0.0395(14) Uani 1 1 d U . .
H93' H 1.0103 0.5521 1.0751 0.047 Uiso 1 1 calc R . .
C94' C 1.1574(6) 0.5547(4) 1.0480(2) 0.0435(15) Uani 1 1 d U . .
H94' H 1.1966 0.5373 1.0715 0.052 Uiso 1 1 calc R . .
C95' C 1.2081(6) 0.5723(4) 1.0117(2) 0.0433(15) Uani 1 1 d U . .
H95' H 1.2825 0.5700 1.0100 0.052 Uiso 1 1 calc R . .
C96' C 1.1490(5) 0.5935(4) 0.9775(2) 0.0384(14) Uani 1 1 d U . .
H96' H 1.1846 0.6034 0.9521 0.046 Uiso 1 1 calc R . .
S1 S -0.2250(3) 1.0227(2) 0.41987(13) 0.0363(10) Uani 0.537(8) 1 d PDU A 1
O11 O -0.3342(10) 1.0573(11) 0.4220(6) 0.047(4) Uani 0.537(8) 1 d PDU A 1
O12 O -0.1752(15) 1.0132(14) 0.4575(4) 0.068(8) Uani 0.537(8) 1 d PDU A 1
O13 O -0.1653(7) 1.0518(5) 0.3865(3) 0.045(2) Uani 0.537(8) 1 d PD A 1
C101 C -0.2307(9) 0.9261(6) 0.4071(3) 0.048(3) Uani 0.537(8) 1 d PD A 1
F11 F -0.1319(10) 0.8858(7) 0.4000(5) 0.057(4) Uani 0.537(8) 1 d PDU A 1
F12 F -0.2837(13) 0.9297(10) 0.3727(4) 0.058(4) Uani 0.537(8) 1 d PDU A 1
F13 F -0.2820(8) 0.8882(6) 0.4367(3) 0.067(3) Uani 0.537(8) 1 d PD A 1
S1' S -0.2602(4) 0.9992(3) 0.43639(16) 0.0494(14) Uani 0.463(8) 1 d PDU A 2
O11' O -0.3327(19) 1.0683(13) 0.4274(9) 0.072(9) Uani 0.463(8) 1 d PDU A 2
O12' O -0.1674(11) 1.0088(11) 0.4546(5) 0.035(5) Uani 0.463(8) 1 d PDU A 2
O13' O -0.3078(12) 0.9392(9) 0.4559(4) 0.073(5) Uani 0.463(8) 1 d PD A 2
C10' C -0.2133(12) 0.9636(9) 0.3879(4) 0.068(6) Uani 0.463(8) 1 d PD A 2
F11' F -0.1437(19) 0.8966(12) 0.3959(9) 0.110(9) Uani 0.463(8) 1 d PDU A 2
F12' F -0.2928(16) 0.9495(17) 0.3671(6) 0.101(9) Uani 0.463(8) 1 d PDU A 2
F13' F -0.1696(10) 1.0160(9) 0.3635(4) 0.080(4) Uani 0.463(8) 1 d PD A 2
S2 S 1.3640(2) 0.74125(11) 0.97345(8) 0.0634(6) Uani 1 1 d D . .
O21 O 1.3807(15) 0.7829(9) 1.0095(4) 0.329(17) Uani 1 1 d D . .
O22 O 1.2598(6) 0.7693(6) 0.9641(4) 0.191(8) Uani 1 1 d D . .
O23 O 1.4049(6) 0.6651(4) 0.9819(5) 0.162(6) Uani 1 1 d D . .
C201 C 1.4542(12) 0.7863(6) 0.9399(3) 0.210(16) Uani 1 1 d D . .
F21 F 1.4366(8) 0.7489(6) 0.9082(5) 0.216(8) Uani 1 1 d D . .
F22 F 1.4172(10) 0.8643(4) 0.9400(5) 0.308(13) Uani 1 1 d D . .
F23 F 1.5475(7) 0.7763(5) 0.9591(5) 0.287(13) Uani 1 1 d D . .
C901 C 0.4895(7) 0.4492(5) 1.0809(3) 0.041(2) Uiso 0.710(7) 1 d PDU B 1
H901 H 0.5020 0.4022 1.0653 0.049 Uiso 0.710(7) 1 calc PR B 1
Cl1 Cl 0.5981(3) 0.44312(18) 1.11092(13) 0.0742(13) Uani 0.710(7) 1 d PDU B 1
Cl2 Cl 0.3745(3) 0.4474(4) 1.11176(13) 0.0876(16) Uani 0.710(7) 1 d PDU B 1
Cl3 Cl 0.4717(4) 0.5293(3) 1.0457(2) 0.108(2) Uani 0.710(7) 1 d PDU B 1
C907 C 0.4846(13) 0.4548(9) 1.0972(5) 0.040(5) Uiso 0.290(7) 1 d PDU B 2
H907 H 0.5418 0.4188 1.0831 0.048 Uiso 0.290(7) 1 calc PR B 2
Cl1' Cl 0.5248(13) 0.4758(9) 1.1442(5) 0.127(5) Uiso 0.290(7) 1 d PD B 2
Cl2' Cl 0.4538(5) 0.5448(3) 1.06826(19) 0.0345(15) Uiso 0.290(7) 1 d PDU B 2
Cl3' Cl 0.3706(6) 0.4135(4) 1.1077(2) 0.0361(16) Uiso 0.290(7) 1 d PDU B 2
C902 C 1.4228(7) 0.7928(6) 0.6310(3) 0.073(3) Uiso 1 1 d D . .
H902 H 1.4028 0.8401 0.6121 0.088 Uiso 1 1 calc R . .
Cl4 Cl 1.5502(2) 0.74707(14) 0.61591(8) 0.0737(6) Uani 1 1 d DU . .
Cl5 Cl 1.4216(3) 0.8216(3) 0.68017(11) 0.1164(13) Uani 1 1 d DU . .
Cl6 Cl 1.3313(3) 0.7324(2) 0.62694(16) 0.1269(15) Uani 1 1 d DU . .
C903 C 0.2908(9) 0.6816(6) 0.4167(3) 0.093(4) Uiso 1 1 d D . .
H903 H 0.3261 0.7242 0.4039 0.112 Uiso 1 1 calc R . .
Cl7 Cl 0.3210(8) 0.6654(3) 0.46739(14) 0.221(4) Uani 1 1 d DU . .
Cl8 Cl 0.1526(4) 0.7095(2) 0.4114(2) 0.167(3) Uani 1 1 d DU . .
Cl9 Cl 0.3374(3) 0.59954(16) 0.39136(10) 0.0906(9) Uani 1 1 d DU . .
C904 C 0.8783(9) 0.5992(6) 0.5665(4) 0.098(4) Uiso 1 1 d D . .
H904 H 0.8341 0.6216 0.5431 0.117 Uiso 1 1 calc R . .
Cl10 Cl 1.0035(5) 0.6256(3) 0.55993(19) 0.180(3) Uani 1 1 d DU . .
Cl11 Cl 0.8160(5) 0.6337(3) 0.61278(16) 0.176(3) Uani 1 1 d DU . .
Cl12 Cl 0.8967(3) 0.49669(19) 0.57009(12) 0.1066(11) Uani 1 1 d DU . .
C905 C 0.7339(12) 1.0429(11) 0.9970(4) 0.103(7) Uiso 0.664(7) 1 d PD C 1
H905 H 0.6962 1.0964 1.0016 0.124 Uiso 0.664(7) 1 calc PR C 1
Cl13 Cl 0.6406(5) 0.9842(4) 0.9944(2) 0.126(3) Uani 0.664(7) 1 d PDU C 1
Cl14 Cl 0.8080(7) 1.0452(5) 0.9513(3) 0.170(5) Uani 0.664(7) 1 d PDU C 1
Cl15 Cl 0.8124(7) 1.0064(5) 1.0389(3) 0.161(4) Uani 0.664(7) 1 d PDU C 1
C906 C 0.786(3) 1.0356(17) 1.0068(10) 0.060(7) Uiso 0.336(7) 1 d P C 2
H906 H 0.7582 1.0914 1.0103 0.072 Uiso 0.336(7) 1 calc PR C 2
Cl16 Cl 0.9228(7) 1.0190(4) 1.0098(3) 0.082(3) Uani 0.336(7) 1 d PU . 2
Cl17 Cl 0.7339(9) 0.9785(5) 1.0494(4) 0.097(4) Uani 0.336(7) 1 d PU C 2
Cl18 Cl 0.7522(15) 1.0167(8) 0.9641(4) 0.123(6) Uani 0.336(7) 1 d PU C 2
C911 C 0.5954(15) 0.5914(11) 0.5377(6) 0.143(7) Uiso 1 1 d D . .
H91A H 0.5427 0.5577 0.5402 0.214 Uiso 1 1 calc R . .
H91B H 0.5599 0.6448 0.5405 0.214 Uiso 1 1 calc R . .
H91C H 0.6460 0.5753 0.5591 0.214 Uiso 1 1 calc R . .
C912 C 0.6527(12) 0.5858(9) 0.4970(5) 0.110(5) Uiso 1 1 d D . .
H91D H 0.6892 0.5322 0.4937 0.133 Uiso 1 1 calc R . .
H91E H 0.6027 0.6021 0.4750 0.133 Uiso 1 1 calc R . .
O913 O 0.7293(7) 0.6373(5) 0.4958(3) 0.094(2) Uiso 1 1 d D . .
C914 C 0.7883(13) 0.6400(9) 0.4562(5) 0.115(5) Uiso 1 1 d D . .
H91F H 0.7390 0.6585 0.4341 0.137 Uiso 1 1 calc R . .
H91G H 0.8274 0.5879 0.4508 0.137 Uiso 1 1 calc R . .
C915 C 0.8633(12) 0.6937(8) 0.4580(5) 0.107(4) Uiso 1 1 d D . .
H91H H 0.9028 0.6977 0.4318 0.161 Uiso 1 1 calc R . .
H91I H 0.9126 0.6742 0.4795 0.161 Uiso 1 1 calc R . .
H91J H 0.8238 0.7448 0.4638 0.161 Uiso 1 1 calc R . .

loop_
_atom_site_aniso_label
_atom_site_aniso_U_11
_atom_site_aniso_U_22
_atom_site_aniso_U_33
_atom_site_aniso_U_23
_atom_site_aniso_U_13
_atom_site_aniso_U_12
Ag1 0.0355(2) 0.02569(19) 0.0405(2) -0.00984(17) 0.00140(19) 0.00265(16)
Pd1 0.0302(2) 0.02502(19) 0.0361(2) -0.00407(16) 0.00218(18) 0.00104(16)
Pd2 0.0323(2) 0.0398(2) 0.0358(2) -0.01230(19) -0.00613(19) 0.01018(19)
O1 0.033(2) 0.0265(19) 0.038(2) -0.0093(17) 0.0020(18) -0.0028(16)
O2 0.040(3) 0.034(2) 0.058(3) -0.020(2) -0.009(2) 0.0087(19)
N1 0.031(3) 0.025(2) 0.031(3) -0.0004(19) -0.002(2) 0.0011(19)
N2 0.035(3) 0.023(2) 0.034(3) -0.0095(19) 0.001(2) 0.0011(19)
N3 0.030(3) 0.043(3) 0.044(3) -0.009(2) -0.005(2) 0.011(2)
N4 0.035(3) 0.024(2) 0.051(3) -0.015(2) -0.001(2) 0.004(2)
C1 0.030(3) 0.038(3) 0.035(3) -0.009(3) 0.001(3) 0.005(2)
C2 0.032(3) 0.040(3) 0.037(3) -0.012(3) -0.004(3) -0.001(2)
C3 0.034(3) 0.059(4) 0.050(4) -0.011(3) -0.006(3) 0.001(3)
C4 0.030(3) 0.056(4) 0.059(5) -0.015(4) -0.001(3) 0.006(3)
C5 0.046(4) 0.047(4) 0.050(4) -0.007(3) -0.010(3) 0.018(3)
C6 0.039(4) 0.037(3) 0.047(4) -0.006(3) 0.002(3) 0.008(3)
C7 0.032(3) 0.023(2) 0.035(3) -0.007(2) -0.003(2) 0.002(2)
C8 0.037(3) 0.038(3) 0.030(3) -0.010(2) -0.003(2) -0.002(2)
C11 0.028(3) 0.030(3) 0.039(3) -0.006(2) 0.003(2) 0.000(2)
C12 0.040(4) 0.032(3) 0.054(4) -0.005(3) -0.012(3) -0.002(3)
C13 0.045(4) 0.038(3) 0.046(4) -0.002(3) -0.012(3) -0.008(3)
C14 0.048(4) 0.041(3) 0.049(4) -0.009(3) -0.006(3) -0.009(3)
C15 0.044(4) 0.030(3) 0.058(4) -0.009(3) -0.010(3) -0.002(3)
C16 0.034(3) 0.030(3) 0.036(3) 0.000(2) -0.002(3) 0.000(2)
C17 0.082(7) 0.039(4) 0.071(6) -0.012(4) -0.022(5) -0.017(4)
C21 0.034(3) 0.023(2) 0.034(3) -0.005(2) -0.002(2) 0.002(2)
C22 0.030(3) 0.030(3) 0.044(4) -0.005(3) 0.001(3) 0.007(2)
C23 0.038(3) 0.026(3) 0.048(4) 0.000(3) 0.001(3) 0.002(2)
C24 0.038(3) 0.031(3) 0.042(4) -0.006(3) 0.006(3) -0.008(3)
C25 0.028(3) 0.033(3) 0.050(4) -0.006(3) 0.002(3) 0.002(2)
C26 0.033(3) 0.031(3) 0.042(4) -0.008(3) 0.001(3) 0.001(2)
C27 0.043(4) 0.041(3) 0.061(5) -0.006(3) 0.007(3) -0.009(3)
C31 0.031(3) 0.044(3) 0.027(3) -0.011(2) -0.003(2) 0.008(2)
C32 0.035(3) 0.038(3) 0.041(3) -0.014(3) -0.004(3) 0.010(2)
C33 0.042(4) 0.035(3) 0.039(3) -0.004(3) -0.008(3) 0.009(3)
C34 0.046(4) 0.044(4) 0.043(4) -0.011(3) -0.010(3) 0.004(3)
C35 0.047(4) 0.039(3) 0.050(4) -0.017(3) -0.006(3) 0.002(3)
C36 0.039(4) 0.039(3) 0.042(3) -0.010(3) -0.007(3) 0.007(3)
C37 0.030(3) 0.030(3) 0.049(4) -0.018(2) -0.008(3) 0.010(2)
C38 0.038(4) 0.032(3) 0.053(4) -0.009(3) -0.005(3) 0.010(2)
C41 0.038(3) 0.050(3) 0.036(3) -0.011(3) -0.005(3) 0.019(3)
C42 0.039(4) 0.057(4) 0.046(4) -0.010(3) -0.002(3) 0.013(3)
C43 0.035(4) 0.078(4) 0.047(4) -0.005(4) 0.001(3) 0.023(3)
C44 0.055(4) 0.056(4) 0.055(5) -0.009(4) -0.017(4) 0.029(3)
C45 0.057(4) 0.049(4) 0.052(5) -0.013(3) -0.006(4) 0.016(3)
C46 0.038(4) 0.046(3) 0.051(4) -0.014(3) -0.009(3) 0.010(3)
C47 0.076(7) 0.067(5) 0.086(8) -0.009(5) -0.018(6) 0.038(5)
C51 0.030(3) 0.026(3) 0.067(4) -0.014(3) -0.001(3) 0.003(2)
C52 0.039(4) 0.035(3) 0.097(6) -0.023(3) -0.005(4) -0.004(3)
C53 0.043(4) 0.032(3) 0.131(6) -0.015(4) 0.012(5) -0.015(3)
C54 0.033(4) 0.028(3) 0.127(6) 0.013(4) 0.016(5) -0.003(3)
C55 0.036(4) 0.043(4) 0.080(5) 0.014(3) -0.001(4) -0.001(3)
C56 0.033(3) 0.031(3) 0.069(4) -0.001(3) -0.004(3) -0.005(3)
C57 0.050(5) 0.038(4) 0.174(11) 0.033(6) 0.021(7) 0.000(4)
N61 0.023(2) 0.032(3) 0.053(3) -0.010(2) 0.006(2) -0.002(2)
C62 0.040(3) 0.027(3) 0.053(4) -0.006(3) 0.011(3) -0.007(3)
C63 0.047(4) 0.038(3) 0.069(5) -0.010(3) 0.012(3) -0.016(3)
C64 0.041(4) 0.047(4) 0.078(5) -0.017(4) 0.011(3) -0.016(3)
C65 0.033(3) 0.048(4) 0.064(5) -0.015(3) -0.003(3) -0.003(3)
C66 0.029(3) 0.041(3) 0.052(4) -0.014(3) 0.001(3) -0.003(3)
N71 0.051(3) 0.027(2) 0.033(3) 0.000(2) 0.010(2) 0.000(2)
C72 0.048(3) 0.024(3) 0.048(4) -0.006(2) 0.009(3) -0.003(3)
C73 0.059(5) 0.037(3) 0.059(4) -0.004(3) 0.016(3) -0.001(3)
C74 0.085(6) 0.034(3) 0.050(4) 0.006(3) 0.013(4) -0.001(4)
C75 0.067(5) 0.038(4) 0.050(4) 0.004(3) 0.003(4) 0.007(4)
C76 0.048(4) 0.037(3) 0.043(4) 0.001(3) -0.002(3) 0.006(3)
N81 0.039(3) 0.044(3) 0.033(3) -0.009(2) -0.009(2) 0.010(2)
C82 0.035(3) 0.034(3) 0.037(3) -0.007(3) -0.005(2) 0.001(2)
C83 0.041(4) 0.047(4) 0.041(3) -0.010(3) -0.005(3) -0.004(3)
C84 0.048(4) 0.050(4) 0.042(4) -0.005(3) -0.011(3) -0.005(3)
C85 0.048(4) 0.056(4) 0.047(4) -0.013(3) -0.019(3) 0.011(3)
C86 0.040(4) 0.064(5) 0.044(4) -0.019(4) -0.013(3) 0.015(3)
N91 0.022(2) 0.036(3) 0.042(3) -0.009(2) -0.003(2) 0.005(2)
C92 0.032(3) 0.031(3) 0.039(3) -0.007(2) -0.007(2) -0.003(2)
C93 0.035(3) 0.039(3) 0.038(3) -0.007(3) -0.005(3) -0.004(3)
C94 0.031(3) 0.045(4) 0.051(4) -0.015(3) 0.002(3) -0.002(3)
C95 0.032(3) 0.038(3) 0.050(4) -0.008(3) -0.009(3) -0.001(3)
C96 0.036(3) 0.041(3) 0.040(3) -0.009(3) -0.009(3) -0.001(3)
Ag1' 0.0339(2) 0.02348(19) 0.0471(3) -0.00074(17) -0.00086(19) 0.00006(16)
Pd1' 0.0299(2) 0.02516(19) 0.0443(3) -0.00337(17) -0.00530(19) -0.00063(16)
Pd2' 0.0276(2) 0.0294(2) 0.0331(2) -0.00560(17) 0.00103(17) -0.00163(16)
O1' 0.034(2) 0.029(2) 0.046(3) 0.0008(18) -0.004(2) -0.0029(17)
O2' 0.028(2) 0.0269(19) 0.036(2) -0.0019(16) 0.0003(17) 0.0002(16)
N1' 0.034(3) 0.026(2) 0.045(3) -0.003(2) -0.002(2) 0.001(2)
N2' 0.035(3) 0.020(2) 0.048(3) -0.001(2) -0.002(2) -0.0017(19)
N3' 0.030(3) 0.034(2) 0.034(3) -0.006(2) -0.004(2) 0.003(2)
N4' 0.028(2) 0.022(2) 0.038(3) 0.0000(18) 0.000(2) -0.0016(18)
C1' 0.026(3) 0.029(3) 0.048(4) 0.005(2) -0.003(2) -0.001(2)
C2' 0.032(3) 0.029(3) 0.044(4) 0.003(2) -0.003(3) -0.004(2)
C3' 0.030(3) 0.044(3) 0.046(4) -0.003(3) -0.004(3) -0.004(3)
C4' 0.035(4) 0.043(3) 0.051(4) 0.003(3) -0.007(3) 0.008(3)
C5' 0.037(4) 0.030(3) 0.049(4) 0.001(3) 0.006(3) 0.002(2)
C6' 0.034(3) 0.030(3) 0.042(4) -0.004(2) 0.003(3) -0.002(2)
C7' 0.031(3) 0.021(3) 0.045(3) 0.001(2) 0.002(3) 0.004(2)
C8' 0.034(3) 0.032(3) 0.053(4) 0.002(3) -0.002(3) -0.008(3)
C11' 0.024(3) 0.028(3) 0.050(4) 0.000(3) -0.005(2) 0.003(2)
C12' 0.031(3) 0.030(3) 0.071(5) -0.010(3) -0.003(3) 0.008(2)
C13' 0.039(4) 0.044(4) 0.064(5) -0.004(3) 0.006(3) 0.001(3)
C14' 0.032(4) 0.051(4) 0.065(5) -0.001(3) 0.001(3) -0.014(3)
C15' 0.032(3) 0.040(3) 0.056(4) -0.011(3) -0.005(3) -0.007(3)
C16' 0.026(3) 0.032(3) 0.058(4) -0.007(3) -0.001(3) -0.001(2)
C17' 0.048(5) 0.061(5) 0.087(7) -0.008(5) 0.015(4) -0.022(4)
C21' 0.034(3) 0.027(3) 0.044(4) -0.003(2) 0.000(3) -0.002(2)
C22' 0.050(4) 0.031(3) 0.049(4) -0.007(3) -0.009(3) -0.001(3)
C23' 0.072(6) 0.037(3) 0.057(5) -0.012(3) -0.008(4) -0.011(3)
C24' 0.065(5) 0.060(4) 0.051(5) -0.006(4) -0.005(4) -0.023(4)
C25' 0.043(4) 0.064(4) 0.041(4) 0.003(3) -0.004(3) -0.014(3)
C26' 0.040(4) 0.041(3) 0.040(4) 0.005(3) -0.006(3) -0.003(3)
C27' 0.093(8) 0.088(7) 0.064(6) -0.022(5) -0.003(5) -0.041(6)
C31' 0.027(3) 0.030(3) 0.035(3) 0.001(2) 0.000(2) -0.002(2)
C32' 0.032(3) 0.024(3) 0.035(3) 0.002(2) 0.003(2) -0.002(2)
C33' 0.032(3) 0.034(3) 0.046(4) -0.002(3) 0.002(3) -0.001(2)
C34' 0.035(4) 0.048(4) 0.052(4) 0.006(3) 0.007(3) -0.011(3)
C35' 0.045(4) 0.037(3) 0.055(4) 0.006(3) -0.002(3) -0.020(3)
C36' 0.036(3) 0.025(3) 0.044(4) 0.003(2) 0.002(3) -0.005(2)
C37' 0.023(3) 0.026(3) 0.039(3) -0.002(2) 0.001(2) -0.004(2)
C38' 0.031(3) 0.026(3) 0.036(3) 0.000(2) 0.000(2) 0.002(2)
C41' 0.031(3) 0.037(3) 0.040(4) -0.006(3) -0.003(3) 0.012(2)
C42' 0.030(4) 0.073(5) 0.154(11) -0.069(7) -0.028(5) 0.016(4)
C43' 0.061(6) 0.089(6) 0.154(12) -0.076(8) -0.061(7) 0.051(5)
C44' 0.064(5) 0.051(4) 0.054(5) -0.016(4) -0.011(4) 0.030(4)
C45' 0.052(4) 0.037(3) 0.048(4) 0.001(3) 0.000(3) 0.005(3)
C46' 0.033(3) 0.032(3) 0.042(4) 0.002(3) -0.002(3) 0.004(2)
C47' 0.092(8) 0.066(5) 0.081(7) -0.021(5) -0.026(6) 0.048(5)
C51' 0.029(3) 0.025(2) 0.031(3) 0.003(2) -0.002(2) 0.002(2)
C52' 0.039(4) 0.036(3) 0.038(3) -0.001(3) -0.002(3) -0.007(3)
C53' 0.049(4) 0.030(3) 0.042(3) -0.004(3) -0.005(3) -0.009(3)
C54' 0.048(4) 0.035(3) 0.035(3) -0.003(3) -0.006(3) 0.004(3)
C55' 0.042(4) 0.034(3) 0.036(3) 0.001(2) 0.003(3) 0.004(3)
C56' 0.032(3) 0.033(3) 0.039(3) 0.000(2) 0.001(3) -0.001(2)
C57' 0.055(5) 0.045(4) 0.045(4) -0.012(3) -0.010(3) 0.007(3)
N61' 0.037(3) 0.028(2) 0.055(3) -0.008(2) -0.015(2) 0.002(2)
C62' 0.047(4) 0.033(3) 0.055(4) -0.012(3) -0.016(3) -0.006(3)
C63' 0.032(3) 0.036(3) 0.060(4) -0.010(3) -0.011(3) 0.007(3)
C64' 0.037(4) 0.039(3) 0.075(5) -0.014(4) -0.017(3) 0.000(3)
C65' 0.052(4) 0.042(4) 0.070(5) -0.005(4) -0.028(4) -0.004(3)
C66' 0.049(4) 0.051(4) 0.059(5) -0.007(4) -0.018(3) -0.010(3)
N71' 0.041(3) 0.034(3) 0.043(3) -0.004(2) -0.001(2) -0.007(2)
C72' 0.048(4) 0.034(3) 0.048(4) -0.002(3) -0.010(3) -0.008(3)
C73' 0.065(5) 0.047(4) 0.051(4) -0.002(3) -0.007(4) -0.009(4)
C74' 0.069(5) 0.061(5) 0.053(4) 0.002(4) 0.008(4) -0.020(4)
C75' 0.059(5) 0.053(4) 0.055(5) 0.000(4) 0.010(3) -0.012(4)
C76' 0.036(3) 0.040(3) 0.051(4) -0.003(3) -0.002(3) -0.009(3)
N81' 0.036(3) 0.060(4) 0.032(3) -0.014(3) 0.006(2) -0.010(3)
C82' 0.041(3) 0.049(4) 0.035(3) -0.011(3) 0.003(2) -0.020(3)
C83' 0.046(4) 0.077(5) 0.032(3) -0.014(3) 0.002(3) -0.029(4)
C84' 0.048(4) 0.115(8) 0.041(4) -0.021(4) 0.009(3) -0.036(5)
C85' 0.038(4) 0.151(10) 0.039(4) -0.026(5) 0.006(3) -0.026(5)
C86' 0.032(3) 0.114(7) 0.036(4) -0.024(4) 0.004(3) -0.016(4)
N91' 0.038(3) 0.031(2) 0.032(2) -0.003(2) -0.003(2) -0.009(2)
C92' 0.037(3) 0.027(3) 0.039(3) -0.008(2) 0.000(2) -0.010(2)
C93' 0.051(4) 0.034(3) 0.036(3) -0.009(3) -0.001(3) -0.014(3)
C94' 0.056(4) 0.037(3) 0.042(4) 0.001(3) -0.018(3) -0.018(3)
C95' 0.042(4) 0.042(3) 0.048(4) 0.002(3) -0.011(3) -0.013(3)
C96' 0.032(3) 0.041(3) 0.042(3) -0.008(3) -0.003(3) -0.005(3)
S1 0.0278(17) 0.0402(17) 0.038(2) -0.0071(14) -0.0009(14) 0.0031(13)
O11 0.031(7) 0.067(8) 0.040(7) -0.024(7) -0.005(5) 0.008(6)
O12 0.073(14) 0.078(13) 0.060(12) -0.046(10) 0.010(9) -0.016(10)
O13 0.046(6) 0.047(5) 0.036(5) 0.003(4) 0.003(4) 0.001(4)
C101 0.054(9) 0.048(8) 0.045(8) -0.012(6) -0.006(7) -0.012(7)
F11 0.032(6) 0.047(5) 0.096(10) -0.031(6) 0.007(6) -0.007(4)
F12 0.066(8) 0.066(6) 0.052(7) -0.019(5) -0.028(6) -0.019(6)
F13 0.066(7) 0.065(6) 0.076(7) -0.004(5) 0.005(5) -0.028(5)
S1' 0.038(2) 0.068(3) 0.041(3) -0.011(2) -0.003(2) -0.001(2)
O11' 0.065(14) 0.083(14) 0.056(13) -0.031(10) -0.008(9) 0.033(11)
O12' 0.008(6) 0.051(10) 0.040(9) -0.008(7) -0.014(6) 0.016(6)
O13' 0.064(9) 0.103(12) 0.056(9) 0.014(9) -0.019(7) -0.034(9)
C10' 0.040(10) 0.097(17) 0.052(12) -0.002(11) -0.012(9) 0.024(11)
F11' 0.063(12) 0.118(16) 0.144(19) -0.073(14) -0.029(12) 0.037(10)
F12' 0.065(11) 0.17(2) 0.069(12) -0.060(13) 0.018(9) -0.008(12)
F13' 0.062(8) 0.126(11) 0.046(7) 0.000(7) 0.014(6) -0.007(8)
S2 0.0742(15) 0.0390(9) 0.0705(14) -0.0042(9) 0.0065(12) 0.0024(9)
O21 0.45(3) 0.28(2) 0.107(11) 0.044(12) 0.088(16) 0.23(2)
O22 0.077(6) 0.154(9) 0.266(16) 0.134(10) 0.087(9) 0.066(6)
O23 0.036(4) 0.076(5) 0.345(19) 0.081(8) 0.031(7) 0.003(4)
C201 0.44(4) 0.050(7) 0.099(12) 0.006(7) 0.142(19) 0.010(14)
F21 0.105(8) 0.136(8) 0.42(2) -0.164(11) -0.083(10) 0.028(6)
F22 0.243(14) 0.055(4) 0.54(3) 0.087(8) 0.288(17) 0.050(6)
F23 0.082(6) 0.076(5) 0.66(3) 0.036(10) 0.181(13) 0.002(4)
Cl1 0.0532(18) 0.0595(17) 0.113(3) -0.0102(17) -0.0474(19) -0.0013(13)
Cl2 0.0430(18) 0.135(5) 0.073(3) -0.011(3) 0.0098(16) 0.010(2)
Cl3 0.064(3) 0.091(3) 0.172(6) 0.062(4) -0.058(3) -0.038(2)
Cl4 0.0772(16) 0.0661(13) 0.0737(15) -0.0043(11) -0.0020(13) -0.0040(12)
Cl5 0.100(3) 0.164(3) 0.0712(19) -0.026(2) -0.0023(17) 0.018(2)
Cl6 0.096(3) 0.122(3) 0.170(4) 0.035(3) -0.038(3) -0.050(2)
Cl7 0.482(13) 0.129(4) 0.085(3) -0.005(3) -0.030(5) -0.140(6)
Cl8 0.136(4) 0.090(2) 0.270(7) -0.037(3) 0.093(4) -0.031(2)
Cl9 0.107(2) 0.0711(15) 0.096(2) -0.0118(14) 0.0010(18) -0.0229(15)
Cl10 0.208(6) 0.142(4) 0.213(6) 0.082(4) -0.122(5) -0.104(4)
Cl11 0.239(7) 0.150(4) 0.129(4) -0.057(3) -0.086(4) 0.037(4)
Cl12 0.133(3) 0.0843(19) 0.109(3) 0.0023(17) -0.025(2) -0.033(2)
Cl13 0.109(5) 0.109(4) 0.163(7) -0.047(4) -0.002(4) -0.011(3)
Cl14 0.152(7) 0.166(7) 0.215(10) -0.129(7) 0.086(7) -0.059(6)
Cl15 0.148(8) 0.145(6) 0.186(9) -0.092(6) -0.048(7) 0.036(6)
Cl16 0.089(6) 0.045(3) 0.102(6) 0.005(3) 0.013(5) 0.002(3)
Cl17 0.086(7) 0.055(4) 0.135(9) 0.015(4) 0.016(6) 0.009(4)
Cl18 0.183(16) 0.105(8) 0.076(7) -0.024(6) -0.045(8) 0.007(9)

loop_
_atom_type_symbol
_atom_type_description
_atom_type_scat_dispersion_real
_atom_type_scat_dispersion_imag
_atom_type_scat_source
C C 0.0181 0.0091 'International Tables Vol C Tables 4.2.6.8 and 6.1.1.4'
H H 0.0000 0.0000 'International Tables Vol C Tables 4.2.6.8 and 6.1.1.4'
N N 0.0311 0.0180 'International Tables Vol C Tables 4.2.6.8 and 6.1.1.4'
O O 0.0492 0.0322 'International Tables Vol C Tables 4.2.6.8 and 6.1.1.4'
F F 0.0727 0.0534 'International Tables Vol C Tables 4.2.6.8 and 6.1.1.4'
S S 0.3331 0.5567 'International Tables Vol C Tables 4.2.6.8 and 6.1.1.4'
Pd Pd 0.1215 3.9337 'International Tables Vol C Tables 4.2.6.8 and 6.1.1.4'
Ag Ag 0.1306 4.2820 'International Tables Vol C Tables 4.2.6.8 and 6.1.1.4'
Cl Cl 0.3639 0.7018 'International Tables Vol C Tables 4.2.6.8 and 6.1.1.4'

loop_
_geom_angle_atom_site_label_1
_geom_angle_atom_site_label_2
_geom_angle_atom_site_label_3
_geom_angle
_geom_angle_site_symmetry_3
N4 Ag1 N2 167.5(2) .
C1 Pd1 N1 88.7(2) .
C1 Pd1 N71 96.5(3) .
N1 Pd1 N71 171.9(2) .
C1 Pd1 N61 173.1(2) .
N1 Pd1 N61 95.7(2) .
N71 Pd1 N61 78.5(2) .
C31 Pd2 N91 97.9(2) .
C31 Pd2 N3 86.4(3) .
N91 Pd2 N3 168.8(2) .
C31 Pd2 N81 171.3(3) .
N91 Pd2 N81 79.7(2) .
N3 Pd2 N81 97.5(2) .
C7 O1 C8 112.9(4) .
C37 O2 C38 112.0(5) .
C7 N1 C11 118.2(5) .
C7 N1 Pd1 117.3(4) .
C11 N1 Pd1 116.5(4) .
C7 N2 C21 123.2(5) .
C7 N2 Ag1 120.8(4) .
C21 N2 Ag1 114.5(4) .
C37 N3 C41 121.9(6) .
C37 N3 Pd2 112.6(4) .
C41 N3 Pd2 123.4(5) .
C37 N4 C51 119.9(5) .
C37 N4 Ag1 120.1(4) .
C51 N4 Ag1 117.4(4) .
C6 C1 C2 118.0(6) .
C6 C1 Pd1 114.8(5) .
C2 C1 Pd1 127.0(5) .
C3 C2 C1 119.7(7) .
C3 C2 C8 116.5(7) .
C1 C2 C8 123.9(6) .
C4 C3 C2 120.9(8) .
C5 C4 C3 120.3(7) .
C4 C5 C6 120.0(7) .
C5 C6 C1 121.0(7) .
N2 C7 N1 126.4(6) .
N2 C7 O1 122.1(6) .
N1 C7 O1 111.4(5) .
O1 C8 C2 114.4(5) .
C12 C11 C16 119.1(6) .
C12 C11 N1 120.6(5) .
C16 C11 N1 120.3(6) .
C11 C12 C13 121.0(6) .
C14 C13 C12 120.4(7) .
C15 C14 C13 118.1(7) .
C15 C14 C17 120.9(6) .
C13 C14 C17 121.0(7) .
C14 C15 C16 121.4(6) .
C11 C16 C15 120.1(6) .
C22 C21 C26 118.7(6) .
C22 C21 N2 122.1(5) .
C26 C21 N2 118.9(5) .
C23 C22 C21 119.6(6) .
C24 C23 C22 122.7(6) .
C23 C24 C25 117.7(6) .
C23 C24 C27 121.8(6) .
C25 C24 C27 120.4(6) .
C26 C25 C24 121.0(6) .
C25 C26 C21 120.2(6) .
C36 C31 C32 118.6(6) .
C36 C31 Pd2 119.2(5) .
C32 C31 Pd2 122.0(5) .
C33 C32 C31 119.6(7) .
C33 C32 C38 119.2(7) .
C31 C32 C38 121.2(6) .
C34 C33 C32 120.9(7) .
C35 C34 C33 119.0(7) .
C36 C35 C34 121.0(7) .
C35 C36 C31 120.8(7) .
N4 C37 N3 128.1(6) .
N4 C37 O2 119.7(7) .
N3 C37 O2 112.2(6) .
O2 C38 C32 113.3(6) .
C42 C41 C46 118.6(7) .
C42 C41 N3 122.1(7) .
C46 C41 N3 119.2(6) .
C41 C42 C43 120.3(8) .
C44 C43 C42 121.4(8) .
C43 C44 C45 117.8(7) .
C43 C44 C47 121.6(8) .
C45 C44 C47 120.6(9) .
C46 C45 C44 121.8(8) .
C45 C46 C41 120.0(7) .
C52 C51 C56 118.1(8) .
C52 C51 N4 121.9(7) .
C56 C51 N4 120.0(5) .
C53 C52 C51 120.7(9) .
C54 C53 C52 121.0(8) .
C53 C54 C55 119.7(8) .
C53 C54 C57 121.0(9) .
C55 C54 C57 119.3(10) .
C56 C55 C54 119.6(8) .
C55 C56 C51 120.8(7) .
C62 N61 C66 120.1(6) .
C62 N61 Pd1 114.7(5) .
C66 N61 Pd1 125.0(5) .
N61 C62 C63 121.6(8) .
N61 C62 C72 114.9(6) .
C63 C62 C72 123.4(7) .
C64 C63 C62 118.3(8) .
C63 C64 C65 121.2(8) .
C64 C65 C66 118.2(8) .
N61 C66 C65 120.5(7) .
C76 N71 C72 118.3(6) .
C76 N71 Pd1 126.5(5) .
C72 N71 Pd1 115.2(5) .
C73 C72 N71 120.7(8) .
C73 C72 C62 123.5(7) .
N71 C72 C62 115.7(6) .
C72 C73 C74 121.0(8) .
C75 C74 C73 118.8(8) .
C74 C75 C76 117.6(9) .
N71 C76 C75 123.5(8) .
C86 N81 C82 118.7(6) .
C86 N81 Pd2 127.3(5) .
C82 N81 Pd2 113.4(5) .
N81 C82 C83 121.4(6) .
N81 C82 C92 114.8(6) .
C83 C82 C92 123.9(6) .
C82 C83 C84 119.2(7) .
C85 C84 C83 119.7(7) .
C84 C85 C86 118.2(7) .
N81 C86 C85 122.7(7) .
C96 N91 C92 119.9(6) .
C96 N91 Pd2 123.6(5) .
C92 N91 Pd2 115.4(4) .
N91 C92 C93 121.2(6) .
N91 C92 C82 116.2(6) .
C93 C92 C82 122.6(6) .
C92 C93 C94 119.9(7) .
C95 C94 C93 118.2(6) .
C96 C95 C94 119.6(7) .
N91 C96 C95 121.1(7) .
N4' Ag1' N2' 171.5(2) .
C1' Pd1' N71' 96.4(3) .
C1' Pd1' N1' 86.7(3) .
N71' Pd1' N1' 177.0(2) .
C1' Pd1' N61' 173.6(2) .
N71' Pd1' N61' 79.8(3) .
N1' Pd1' N61' 97.2(2) .
C31' Pd2' N3' 86.3(2) .
C31' Pd2' N91' 97.5(2) .
N3' Pd2' N91' 176.0(2) .
C31' Pd2' N81' 176.4(3) .
N3' Pd2' N81' 97.2(2) .
N91' Pd2' N81' 79.0(2) .
C7' O1' C8' 111.6(5) .
C37' O2' C38' 112.3(4) .
C7' N1' C11' 119.9(6) .
C7' N1' Pd1' 113.9(5) .
C11' N1' Pd1' 120.8(4) .
C7' N2' C21' 121.2(5) .
C7' N2' Ag1' 118.5(4) .
C21' N2' Ag1' 118.9(4) .
C37' N3' C41' 121.6(6) .
C37' N3' Pd2' 115.6(4) .
C41' N3' Pd2' 118.5(4) .
C37' N4' C51' 120.8(5) .
C37' N4' Ag1' 120.1(4) .
C51' N4' Ag1' 117.6(4) .
C2' C1' C6' 119.0(6) .
C2' C1' Pd1' 124.5(5) .
C6' C1' Pd1' 116.2(5) .
C1' C2' C3' 119.7(6) .
C1' C2' C8' 122.8(6) .
C3' C2' C8' 117.5(6) .
C4' C3' C2' 121.0(7) .
C5' C4' C3' 119.2(7) .
C4' C5' C6' 120.3(6) .
C5' C6' C1' 120.6(7) .
N2' C7' N1' 126.9(6) .
N2' C7' O1' 120.6(6) .
N1' C7' O1' 112.4(6) .
O1' C8' C2' 112.3(5) .
C12' C11' C16' 117.9(6) .
C12' C11' N1' 122.5(5) .
C16' C11' N1' 119.6(6) .
C13' C12' C11' 120.8(6) .
C12' C13' C14' 121.5(7) .
C15' C14' C13' 117.7(7) .
C15' C14' C17' 121.7(7) .
C13' C14' C17' 120.6(7) .
C14' C15' C16' 121.5(6) .
C15' C16' C11' 120.5(6) .
C22' C21' C26' 118.3(7) .
C22' C21' N2' 120.9(6) .
C26' C21' N2' 120.7(5) .
C23' C22' C21' 120.3(7) .
C24' C23' C22' 121.9(7) .
C23' C24' C25' 117.5(8) .
C23' C24' C27' 121.3(8) .
C25' C24' C27' 121.2(8) .
C24' C25' C26' 121.4(7) .
C25' C26' C21' 120.5(6) .
C32' C31' C36' 118.7(6) .
C32' C31' Pd2' 124.4(5) .
C36' C31' Pd2' 116.8(5) .
C31' C32' C33' 118.6(6) .
C31' C32' C38' 123.7(6) .
C33' C32' C38' 117.6(6) .
C34' C33' C32' 122.2(7) .
C33' C34' C35' 118.7(7) .
C36' C35' C34' 120.3(6) .
C35' C36' C31' 121.4(6) .
N4' C37' N3' 126.0(5) .
N4' C37' O2' 121.2(5) .
N3' C37' O2' 112.7(6) .
O2' C38' C32' 113.7(5) .
C46' C41' C42' 118.4(6) .
C46' C41' N3' 119.9(6) .
C42' C41' N3' 121.7(6) .
C41' C42' C43' 120.0(8) .
C44' C43' C42' 122.1(8) .
C45' C44' C43' 116.4(7) .
C45' C44' C47' 122.9(8) .
C43' C44' C47' 120.7(8) .
C44' C45' C46' 122.3(7) .
C41' C46' C45' 120.7(7) .
C56' C51' C52' 118.3(6) .
C56' C51' N4' 120.0(5) .
C52' C51' N4' 121.7(5) .
C53' C52' C51' 120.6(6) .
C54' C53' C52' 120.9(6) .
C53' C54' C55' 118.3(6) .
C53' C54' C57' 121.1(6) .
C55' C54' C57' 120.6(6) .
C56' C55' C54' 120.6(6) .
C55' C56' C51' 121.4(6) .
C63' N61' C62' 119.5(6) .
C63' N61' Pd1' 127.3(5) .
C62' N61' Pd1' 113.2(5) .
N61' C62' C66' 120.2(8) .
N61' C62' C72' 115.2(6) .
C66' C62' C72' 124.6(8) .
N61' C63' C64' 122.5(8) .
C65' C64' C63' 118.5(8) .
C64' C65' C66' 120.8(8) .
C65' C66' C62' 118.6(8) .
C76' N71' C72' 118.8(7) .
C76' N71' Pd1' 126.9(5) .
C72' N71' Pd1' 114.3(5) .
N71' C72' C73' 119.4(8) .
N71' C72' C62' 117.3(7) .
C73' C72' C62' 123.3(7) .
C74' C73' C72' 120.1(9) .
C73' C74' C75' 120.1(9) .
C76' C75' C74' 117.7(9) .
N71' C76' C75' 123.8(8) .
C86' N81' C82' 119.9(7) .
C86' N81' Pd2' 125.7(5) .
C82' N81' Pd2' 114.3(5) .
N81' C82' C83' 120.1(7) .
N81' C82' C92' 115.1(6) .
C83' C82' C92' 124.7(7) .
C84' C83' C82' 119.1(8) .
C85' C84' C83' 120.7(8) .
C84' C85' C86' 117.8(9) .
N81' C86' C85' 122.3(8) .
C96' N91' C92' 119.1(6) .
C96' N91' Pd2' 126.2(5) .
C92' N91' Pd2' 114.6(5) .
N91' C92' C93' 120.7(6) .
N91' C92' C82' 116.6(6) .
C93' C92' C82' 122.7(6) .
C92' C93' C94' 119.5(7) .
C95' C94' C93' 119.2(7) .
C94' C95' C96' 118.8(7) .
N91' C96' C95' 122.6(7) .
O12 S1 O13 114.5(9) .
O12 S1 O11 114.5(9) .
O13 S1 O11 114.9(8) .
O12 S1 C101 105.9(10) .
O13 S1 C101 103.3(6) .
O11 S1 C101 101.8(10) .
F13 C101 F12 107.4(10) .
F13 C101 F11 110.0(10) .
F12 C101 F11 107.4(10) .
F13 C101 S1 111.4(9) .
F12 C101 S1 110.0(10) .
F11 C101 S1 110.4(9) .
O13' S1' O11' 113.6(15) .
O13' S1' O12' 113.8(10) .
O11' S1' O12' 114.8(15) .
O13' S1' C10' 103.1(9) .
O11' S1' C10' 105.7(13) .
O12' S1' C10' 104.3(9) .
F12' C10' F13' 105.0(16) .
F12' C10' F11' 109.3(17) .
F13' C10' F11' 112.4(17) .
F12' C10' S1' 111.6(12) .
F13' C10' S1' 111.9(11) .
F11' C10' S1' 106.7(14) .
O23 S2 O22 124.0(7) .
O23 S2 O21 107.4(9) .
O22 S2 O21 104.7(9) .
O23 S2 C201 110.2(5) .
O22 S2 C201 111.6(6) .
O21 S2 C201 94.3(8) .
F21 C201 F23 125.8(13) .
F21 C201 F22 119.6(13) .
F23 C201 F22 103.1(12) .
F21 C201 S2 92.9(10) .
F23 C201 S2 107.0(8) .
F22 C201 S2 105.6(8) .
Cl3 C901 Cl1 113.8(5) .
Cl3 C901 Cl2 110.3(5) .
Cl1 C901 Cl2 110.1(6) .
Cl3' C907 Cl1' 106.7(11) .
Cl3' C907 Cl2' 110.7(9) .
Cl1' C907 Cl2' 105.7(10) .
Cl5 C902 Cl4 110.3(5) .
Cl5 C902 Cl6 111.9(6) .
Cl4 C902 Cl6 110.4(5) .
Cl7 C903 Cl9 110.5(6) .
Cl7 C903 Cl8 111.2(7) .
Cl9 C903 Cl8 109.5(6) .
Cl10 C904 Cl12 108.1(6) .
Cl10 C904 Cl11 108.8(7) .
Cl12 C904 Cl11 109.2(6) .
Cl14 C905 Cl13 109.4(9) .
Cl14 C905 Cl15 112.5(11) .
Cl13 C905 Cl15 108.1(9) .
Cl18 C906 Cl16 111.7(19) .
Cl18 C906 Cl17 113(2) .
Cl16 C906 Cl17 107.3(19) .
C906 Cl16 Cl16 155.4(14) 2_777
O913 C912 C911 106.0(12) .
C912 O913 C914 111.5(11) .
O913 C914 C915 107.3(12) .

loop_
_geom_bond_atom_site_label_1
_geom_bond_atom_site_label_2
_geom_bond_distance
_geom_bond_site_symmetry_2
Ag1 N4 2.121(5) .
Ag1 N2 2.128(4) .
Pd1 C1 2.014(7) .
Pd1 N1 2.044(5) .
Pd1 N71 2.070(5) .
Pd1 N61 2.115(5) .
Pd2 C31 2.009(6) .
Pd2 N91 2.045(5) .
Pd2 N3 2.054(6) .
Pd2 N81 2.117(6) .
O1 C7 1.368(7) .
O1 C8 1.439(8) .
O2 C37 1.390(7) .
O2 C38 1.456(9) .
N1 C7 1.341(8) .
N1 C11 1.422(8) .
N2 C7 1.292(8) .
N2 C21 1.418(8) .
N3 C37 1.322(10) .
N3 C41 1.416(8) .
N4 C37 1.310(9) .
N4 C51 1.415(10) .
C1 C6 1.404(9) .
C1 C2 1.411(10) .
C2 C3 1.394(10) .
C2 C8 1.513(9) .
C3 C4 1.380(11) .
C4 C5 1.368(12) .
C5 C6 1.395(11) .
C11 C12 1.379(9) .
C11 C16 1.393(8) .
C12 C13 1.405(9) .
C13 C14 1.403(9) .
C14 C15 1.387(9) .
C14 C17 1.499(10) .
C15 C16 1.404(9) .
C21 C22 1.403(7) .
C21 C26 1.406(8) .
C22 C23 1.388(9) .
C23 C24 1.377(8) .
C24 C25 1.404(8) .
C24 C27 1.503(10) .
C25 C26 1.395(9) .
C31 C36 1.400(10) .
C31 C32 1.406(10) .
C32 C33 1.400(10) .
C32 C38 1.494(10) .
C33 C34 1.386(11) .
C34 C35 1.386(11) .
C35 C36 1.376(10) .
C41 C42 1.391(9) .
C41 C46 1.395(10) .
C42 C43 1.398(9) .
C43 C44 1.380(11) .
C44 C45 1.390(11) .
C44 C47 1.516(10) .
C45 C46 1.387(9) .
C51 C52 1.400(9) .
C51 C56 1.401(10) .
C52 C53 1.373(12) .
C53 C54 1.367(12) .
C54 C55 1.403(11) .
C54 C57 1.521(12) .
C55 C56 1.382(10) .
N61 C62 1.353(9) .
N61 C66 1.355(10) .
C62 C63 1.383(10) .
C62 C72 1.482(11) .
C63 C64 1.367(13) .
C64 C65 1.389(12) .
C65 C66 1.398(10) .
N71 C76 1.337(10) .
N71 C72 1.372(10) .
C72 C73 1.351(11) .
C73 C74 1.395(14) .
C74 C75 1.379(13) .
C75 C76 1.391(11) .
N81 C86 1.335(9) .
N81 C82 1.354(9) .
C82 C83 1.379(10) .
C82 C92 1.499(9) .
C83 C84 1.380(11) .
C84 C85 1.374(12) .
C85 C86 1.386(11) .
N91 C96 1.342(9) .
N91 C92 1.346(9) .
C92 C93 1.365(9) .
C93 C94 1.388(10) .
C94 C95 1.383(10) .
C95 C96 1.378(10) .
Ag1' N4' 2.146(5) .
Ag1' N2' 2.150(5) .
Pd1' C1' 2.014(7) .
Pd1' N71' 2.047(6) .
Pd1' N1' 2.056(6) .
Pd1' N61' 2.119(6) .
Pd2' C31' 2.007(6) .
Pd2' N3' 2.059(5) .
Pd2' N91' 2.064(6) .
Pd2' N81' 2.107(6) .
O1' C7' 1.382(8) .
O1' C8' 1.455(8) .
O2' C37' 1.370(7) .
O2' C38' 1.446(7) .
N1' C7' 1.326(9) .
N1' C11' 1.421(9) .
N2' C7' 1.306(9) .
N2' C21' 1.421(9) .
N3' C37' 1.320(8) .
N3' C41' 1.427(8) .
N4' C37' 1.302(8) .
N4' C51' 1.422(8) .
C1' C2' 1.386(10) .
C1' C6' 1.410(9) .
C2' C3' 1.401(10) .
C2' C8' 1.500(9) .
C3' C4' 1.397(10) .
C4' C5' 1.378(11) .
C5' C6' 1.395(10) .
C11' C12' 1.391(9) .
C11' C16' 1.401(8) .
C12' C13' 1.375(10) .
C13' C14' 1.392(9) .
C14' C15' 1.380(9) .
C14' C17' 1.533(10) .
C15' C16' 1.383(9) .
C21' C22' 1.394(8) .
C21' C26' 1.395(9) .
C22' C23' 1.387(10) .
C23' C24' 1.384(11) .
C24' C25' 1.390(10) .
C24' C27' 1.514(12) .
C25' C26' 1.392(10) .
C31' C32' 1.394(9) .
C31' C36' 1.406(9) .
C32' C33' 1.396(9) .
C32' C38' 1.513(9) .
C33' C34' 1.377(10) .
C34' C35' 1.389(11) .
C35' C36' 1.366(10) .
C41' C46' 1.360(9) .
C41' C42' 1.366(9) .
C42' C43' 1.398(10) .
C43' C44' 1.370(11) .
C44' C45' 1.360(10) .
C44' C47' 1.515(10) .
C45' C46' 1.390(8) .
C51' C56' 1.382(8) .
C51' C52' 1.396(8) .
C52' C53' 1.387(9) .
C53' C54' 1.387(9) .
C54' C55' 1.400(9) .
C54' C57' 1.532(10) .
C55' C56' 1.378(9) .
N61' C63' 1.322(9) .
N61' C62' 1.365(10) .
C62' C66' 1.387(11) .
C62' C72' 1.464(11) .
C63' C64' 1.380(10) .
C64' C65' 1.349(13) .
C65' C66' 1.382(13) .
N71' C76' 1.340(9) .
N71' C72' 1.366(10) .
C72' C73' 1.395(12) .
C73' C74' 1.368(13) .
C74' C75' 1.378(14) .
C75' C76' 1.364(12) .
N81' C86' 1.325(10) .
N81' C82' 1.356(10) .
C82' C83' 1.401(10) .
C82' C92' 1.466(10) .
C83' C84' 1.378(12) .
C84' C85' 1.361(14) .
C85' C86' 1.407(11) .
N91' C96' 1.341(9) .
N91' C92' 1.364(9) .
C92' C93' 1.379(10) .
C93' C94' 1.404(11) .
C94' C95' 1.367(11) .
C95' C96' 1.388(10) .
S1 O12 1.417(12) .
S1 O13 1.419(9) .
S1 O11 1.426(11) .
S1 C101 1.814(11) .
C101 F13 1.346(11) .
C101 F12 1.355(12) .
C101 F11 1.356(12) .
S1' O13' 1.413(11) .
S1' O11' 1.413(13) .
S1' O12' 1.417(10) .
S1' C10' 1.803(13) .
C10' F12' 1.343(13) .
C10' F13' 1.353(13) .
C10' F11' 1.362(13) .
S2 O23 1.363(7) .
S2 O22 1.385(9) .
S2 O21 1.506(12) .
S2 C201 1.802(13) .
C201 F21 1.345(11) .
C201 F23 1.370(13) .
C201 F22 1.375(10) .
C901 Cl3 1.741(9) .
C901 Cl1 1.749(9) .
C901 Cl2 1.750(9) .
C907 Cl3' 1.763(13) .
C907 Cl1' 1.764(13) .
C907 Cl2' 1.773(13) .
C902 Cl5 1.747(9) .
C902 Cl4 1.752(9) .
C902 Cl6 1.754(9) .
C903 Cl7 1.732(10) .
C903 Cl9 1.734(10) .
C903 Cl8 1.772(10) .
C904 Cl10 1.758(10) .
C904 Cl12 1.780(10) .
C904 Cl11 1.785(10) .
C905 Cl14 1.737(13) .
C905 Cl13 1.741(12) .
C905 Cl15 1.768(13) .
C906 Cl18 1.59(3) .
C906 Cl16 1.74(3) .
C906 Cl17 1.82(3) .
Cl16 Cl16 2.062(17) 2_777
C911 C912 1.497(17) .
C912 O913 1.462(14) .
O913 C914 1.476(14) .
C914 C915 1.486(16) .
